data_4001118
loop_
_publ_author_name
'Suescun, Leopoldo'
'Dabrowski, Bogdan'
'Mais, James'
'Remsen, Steven'
'Richardson, James W.'
'Maxey, Evan R.'
'Jorgensen, James D.'

_publ_section_title
;
 Oxygen Ordered Phases in LaxSr1&#x2212;xMnOy(0 &#x2264;x&#x2264; 0.2, 2.5
 &#x2264; y &#x2264; 3): An In situ Neutron Powder Diffraction Study
;
_journal_issue 4
_journal_name_full 'Chemistry of Materials'
_journal_page_first 1636
_journal_paper_doi 10.1021/cm703139c
_journal_volume 20
_journal_year 2008
_chemical_formula_structural 'Sr 0.8 La 0.2 Mn 1 O 2.858'
_chemical_formula_sum 'La0.2 Mn O2.86 Sr0.8'
_chemical_formula_weight 198.54
_space_group_IT_number 221
_symmetry_cell_setting cubic
_symmetry_space_group_name_Hall '-P 4 2 3'
_symmetry_space_group_name_H-M 'P m -3 m'
_cell_angle_alpha 90.0
_cell_angle_beta 90.0
_cell_angle_gamma 90.0
_cell_formula_units_Z 1
_cell_length_a 3.8430(5)
_cell_length_b 3.843
_cell_length_c 3.843
_cell_measurement_temperature 293(2)
_cell_volume 56.756(7)
_pd_phase_name 'La0.2Sr0.8MnO2.858, dC'
_cod_data_source_file cm703139c-file003.cif
_cod_data_source_block (L2S8)MO2.858_RTphase_1
_cod_depositor_comments
;
The following automatic conversions were performed:

'_geom_bond_publ_flag' value 'N' changed to 'n' according to
/home/saulius/struct/CIF-dictionaries/cif_core.dic dictionary named
'cif_core.dic' version 2.4.1 from 2010-06-29 (96
times).

'_geom_angle_publ_flag' value 'N' changed to 'n' according
to /home/saulius/struct/CIF-dictionaries/cif_core.dic dictionary
named 'cif_core.dic' version 2.4.1 from 2010-06-29 (589 times).

Automatic conversion script
Id: cif_fix_values 1715 2011-07-08 13:25:40Z adriana 
;
_cod_original_cell_volume 56.757(20)
_cod_original_formula_sum 'La0.20 Mn O2.86 Sr0.80'
_cod_database_code 4001118

loop_
_symmetry_equiv_pos_site_id
_symmetry_equiv_pos_as_xyz
1 +x,+y,+z
2 +z,+x,+y
3 +y,+z,+x
4 +x,+y,-z
5 -z,+x,+y
6 +y,-z,+x
7 -z,+x,-y
8 -y,-z,+x
9 +y,-z,-x
10 -x,+y,-z
11 -z,-x,+y
12 +x,-y,-z
13 +y,+x,+z
14 +z,+y,+x
15 +x,+z,+y
16 +y,+x,-z
17 -z,+y,+x
18 +x,-z,+y
19 -z,+y,-x
20 -x,-z,+y
21 +x,-z,-y
22 -y,+x,-z
23 -z,-y,+x
24 +y,-x,-z
-1 -x,-y,-z
-2 -z,-x,-y
-3 -y,-z,-x
-4 -x,-y,+z
-5 +z,-x,-y
-6 -y,+z,-x
-7 +z,-x,+y
-8 +y,+z,-x
-9 -y,+z,+x
-10 +x,-y,+z
-11 +z,+x,-y
-12 -x,+y,+z
-13 -y,-x,-z
-14 -z,-y,-x
-15 -x,-z,-y
-16 -y,-x,+z
-17 +z,-y,-x
-18 -x,+z,-y
-19 +z,-y,+x
-20 +x,+z,-y
-21 -x,+z,+y
-22 +y,-x,+z
-23 +z,+y,-x
-24 -y,+x,+z

loop_
_atom_site_aniso_label
_atom_site_aniso_U_11
_atom_site_aniso_U_12
_atom_site_aniso_U_13
_atom_site_aniso_U_22
_atom_site_aniso_U_23
_atom_site_aniso_U_33
O4 0.00704(32) 0.0 0.0 0.01867(22) 0.0 0.01867(22)

loop_
_atom_site_type_symbol
_atom_site_label
_atom_site_fract_x
_atom_site_fract_y
_atom_site_fract_z
_atom_site_occupancy
_atom_site_thermal_displace_type
_atom_site_U_iso_or_equiv
_atom_site_symmetry_multiplicity
La LA1 0.5 0.5 0.5 0.2 Uiso 0.00856(17) 1
Sr SR2 0.5 0.5 0.5 0.8 Uiso 0.00856(17) 1
Mn MN3 0.0 0.0 0.0 1.0 Uiso 0.00416(19) 1
O O4 0.5 0.0 0.0 0.9527(30) Uani 0.01479 3

loop_
_atom_type_symbol
_atom_type_number_in_cell
La 0.2
Sr 0.8
Mn 1.0
O 2.858

loop_
_geom_angle_atom_site_label_1
_geom_angle_atom_site_label_2
_geom_angle_atom_site_label_3
_geom_angle
_geom_angle_site_symmetry_1
_geom_angle_site_symmetry_3
_geom_angle_publ_flag
SR2 LA1 SR2 90.0 1_455 1_545 n
SR2 LA1 SR2 90.0 1_455 1_554 n
SR2 LA1 SR2 90.0 1_455 1_556 n
SR2 LA1 SR2 90.0 1_455 1_565 n
SR2 LA1 SR2 180.0 1_455 1_655 n
SR2 LA1 O4 90.0 1_455 1_555 n
SR2 LA1 O4 90.0 1_455 1_556 n
SR2 LA1 O4 90.0 1_455 1_565 n
SR2 LA1 O4 90.0 1_455 1_566 n
SR2 LA1 O4 45.000(5) 1_455 2_555 n
SR2 LA1 O4 45.000(5) 1_455 2_556 n
SR2 LA1 O4 135.000(5) 1_455 2_655 n
SR2 LA1 O4 135.000(5) 1_455 2_656 n
SR2 LA1 O4 45.0 1_455 3_555 n
SR2 LA1 O4 45.0 1_455 3_565 n
SR2 LA1 O4 135.0 1_455 3_655 n
SR2 LA1 O4 135.0 1_455 3_665 n
SR2 LA1 SR2 90.0 1_545 1_554 n
SR2 LA1 SR2 90.0 1_545 1_556 n
SR2 LA1 SR2 180.0 1_545 1_565 n
SR2 LA1 SR2 90.0 1_545 1_655 n
SR2 LA1 O4 45.000(5) 1_545 1_555 n
SR2 LA1 O4 45.000(5) 1_545 1_556 n
SR2 LA1 O4 135.000(5) 1_545 1_565 n
SR2 LA1 O4 135.000(5) 1_545 1_566 n
SR2 LA1 O4 90.0 1_545 2_555 n
SR2 LA1 O4 90.0 1_545 2_556 n
SR2 LA1 O4 90.0 1_545 2_655 n
SR2 LA1 O4 90.0 1_545 2_656 n
SR2 LA1 O4 45.0 1_545 3_555 n
SR2 LA1 O4 135.0 1_545 3_565 n
SR2 LA1 O4 45.0 1_545 3_655 n
SR2 LA1 O4 135.0 1_545 3_665 n
SR2 LA1 SR2 180.0 1_554 1_556 n
SR2 LA1 SR2 90.0 1_554 1_565 n
SR2 LA1 SR2 90.0 1_554 1_655 n
SR2 LA1 O4 45.000(5) 1_554 1_555 n
SR2 LA1 O4 135.000(5) 1_554 1_556 n
SR2 LA1 O4 45.000(5) 1_554 1_565 n
SR2 LA1 O4 135.000(5) 1_554 1_566 n
SR2 LA1 O4 45.000(5) 1_554 2_555 n
SR2 LA1 O4 135.000(5) 1_554 2_556 n
SR2 LA1 O4 45.000(5) 1_554 2_655 n
SR2 LA1 O4 135.000(5) 1_554 2_656 n
SR2 LA1 O4 90.0 1_554 3_555 n
SR2 LA1 O4 90.0 1_554 3_565 n
SR2 LA1 O4 90.0 1_554 3_655 n
SR2 LA1 O4 90.0 1_554 3_665 n
SR2 LA1 SR2 90.0 1_556 1_565 n
SR2 LA1 SR2 90.0 1_556 1_655 n
SR2 LA1 O4 135.000(5) 1_556 1_555 n
SR2 LA1 O4 45.000(5) 1_556 1_556 n
SR2 LA1 O4 135.000(5) 1_556 1_565 n
SR2 LA1 O4 45.000(5) 1_556 1_566 n
SR2 LA1 O4 135.000(5) 1_556 2_555 n
SR2 LA1 O4 45.000(5) 1_556 2_556 n
SR2 LA1 O4 135.000(5) 1_556 2_655 n
SR2 LA1 O4 45.000(5) 1_556 2_656 n
SR2 LA1 O4 90.0 1_556 3_555 n
SR2 LA1 O4 90.0 1_556 3_565 n
SR2 LA1 O4 90.0 1_556 3_655 n
SR2 LA1 O4 90.0 1_556 3_665 n
SR2 LA1 SR2 90.0 1_565 1_655 n
SR2 LA1 O4 135.000(5) 1_565 1_555 n
SR2 LA1 O4 135.000(5) 1_565 1_556 n
SR2 LA1 O4 45.000(5) 1_565 1_565 n
SR2 LA1 O4 45.000(5) 1_565 1_566 n
SR2 LA1 O4 90.0 1_565 2_555 n
SR2 LA1 O4 90.0 1_565 2_556 n
SR2 LA1 O4 90.0 1_565 2_655 n
SR2 LA1 O4 90.0 1_565 2_656 n
SR2 LA1 O4 135.0 1_565 3_555 n
SR2 LA1 O4 45.0 1_565 3_565 n
SR2 LA1 O4 135.0 1_565 3_655 n
SR2 LA1 O4 45.0 1_565 3_665 n
SR2 LA1 O4 90.0 1_655 1_555 n
SR2 LA1 O4 90.0 1_655 1_556 n
SR2 LA1 O4 90.0 1_655 1_565 n
SR2 LA1 O4 90.0 1_655 1_566 n
SR2 LA1 O4 135.000(5) 1_655 2_555 n
SR2 LA1 O4 135.000(5) 1_655 2_556 n
SR2 LA1 O4 45.000(5) 1_655 2_655 n
SR2 LA1 O4 45.000(5) 1_655 2_656 n
SR2 LA1 O4 135.0 1_655 3_555 n
SR2 LA1 O4 135.0 1_655 3_565 n
SR2 LA1 O4 45.0 1_655 3_655 n
SR2 LA1 O4 45.0 1_655 3_665 n
O4 LA1 O4 90.000(10) 1_555 1_556 n
O4 LA1 O4 90.000(10) 1_555 1_565 n
O4 LA1 O4 179.9802 1_555 1_566 n
O4 LA1 O4 60.000(6) 1_555 2_555 n
O4 LA1 O4 120.000(6) 1_555 2_556 n
O4 LA1 O4 60.000(6) 1_555 2_655 n
O4 LA1 O4 120.000(6) 1_555 2_656 n
O4 LA1 O4 60.0000(28) 1_555 3_555 n
O4 LA1 O4 120.0000(28) 1_555 3_565 n
O4 LA1 O4 60.0000(28) 1_555 3_655 n
O4 LA1 O4 120.0000(28) 1_555 3_665 n
O4 LA1 O4 179.972 1_556 1_565 n
O4 LA1 O4 90.000(10) 1_556 1_566 n
O4 LA1 O4 120.000(6) 1_556 2_555 n
O4 LA1 O4 60.000(6) 1_556 2_556 n
O4 LA1 O4 120.000(6) 1_556 2_655 n
O4 LA1 O4 60.000(6) 1_556 2_656 n
O4 LA1 O4 60.0000(28) 1_556 3_555 n
O4 LA1 O4 120.0000(28) 1_556 3_565 n
O4 LA1 O4 60.0000(28) 1_556 3_655 n
O4 LA1 O4 120.0000(28) 1_556 3_665 n
O4 LA1 O4 90.000(10) 1_565 1_566 n
O4 LA1 O4 60.000(6) 1_565 2_555 n
O4 LA1 O4 120.000(6) 1_565 2_556 n
O4 LA1 O4 60.000(6) 1_565 2_655 n
O4 LA1 O4 120.000(6) 1_565 2_656 n
O4 LA1 O4 120.0000(28) 1_565 3_555 n
O4 LA1 O4 60.0000(28) 1_565 3_565 n
O4 LA1 O4 120.0000(28) 1_565 3_655 n
O4 LA1 O4 60.0000(28) 1_565 3_665 n
O4 LA1 O4 120.000(6) 1_566 2_555 n
O4 LA1 O4 60.000(6) 1_566 2_556 n
O4 LA1 O4 120.000(6) 1_566 2_655 n
O4 LA1 O4 60.000(6) 1_566 2_656 n
O4 LA1 O4 120.0000(28) 1_566 3_555 n
O4 LA1 O4 60.0000(28) 1_566 3_565 n
O4 LA1 O4 120.0000(28) 1_566 3_655 n
O4 LA1 O4 60.0000(28) 1_566 3_665 n
O4 LA1 O4 90.000(10) 2_555 2_556 n
O4 LA1 O4 90.000(10) 2_555 2_655 n
O4 LA1 O4 179.9802 2_555 2_656 n
O4 LA1 O4 60.0000(28) 2_555 3_555 n
O4 LA1 O4 60.0000(28) 2_555 3_565 n
O4 LA1 O4 120.0000(28) 2_555 3_655 n
O4 LA1 O4 120.0000(28) 2_555 3_665 n
O4 LA1 O4 179.972 2_556 2_655 n
O4 LA1 O4 90.000(10) 2_556 2_656 n
O4 LA1 O4 60.0000(28) 2_556 3_555 n
O4 LA1 O4 60.0000(28) 2_556 3_565 n
O4 LA1 O4 120.0000(28) 2_556 3_655 n
O4 LA1 O4 120.0000(28) 2_556 3_665 n
O4 LA1 O4 90.000(10) 2_655 2_656 n
O4 LA1 O4 120.0000(28) 2_655 3_555 n
O4 LA1 O4 120.0000(28) 2_655 3_565 n
O4 LA1 O4 60.0000(28) 2_655 3_655 n
O4 LA1 O4 60.0000(28) 2_655 3_665 n
O4 LA1 O4 120.0000(28) 2_656 3_555 n
O4 LA1 O4 120.0000(28) 2_656 3_565 n
O4 LA1 O4 60.0000(28) 2_656 3_655 n
O4 LA1 O4 60.0000(28) 2_656 3_665 n
O4 LA1 O4 90.0 3_555 3_565 n
O4 LA1 O4 90.0 3_555 3_655 n
O4 LA1 O4 179.9802 3_555 3_665 n
O4 LA1 O4 179.972 3_565 3_655 n
O4 LA1 O4 90.0 3_565 3_665 n
O4 LA1 O4 90.0 3_655 3_665 n
LA1 SR2 LA1 90.0 1_455 1_545 n
LA1 SR2 LA1 90.0 1_455 1_554 n
LA1 SR2 LA1 90.0 1_455 1_556 n
LA1 SR2 LA1 90.0 1_455 1_565 n
LA1 SR2 LA1 180.0 1_455 1_655 n
LA1 SR2 SR2 0.0 1_455 1_455 n
LA1 SR2 SR2 90.0 1_455 1_545 n
LA1 SR2 SR2 90.0 1_455 1_554 n
LA1 SR2 SR2 90.0 1_455 1_556 n
LA1 SR2 SR2 90.0 1_455 1_565 n
LA1 SR2 SR2 180.0 1_455 1_655 n
LA1 SR2 MN3 54.7356(23) 1_455 1_555 n
LA1 SR2 MN3 54.7356(23) 1_455 1_556 n
LA1 SR2 MN3 54.7356(23) 1_455 1_565 n
LA1 SR2 MN3 54.7356(23) 1_455 1_566 n
LA1 SR2 MN3 125.2644(23) 1_455 1_655 n
LA1 SR2 MN3 125.2644(23) 1_455 1_656 n
LA1 SR2 MN3 125.2644(23) 1_455 1_665 n
LA1 SR2 MN3 125.2644(23) 1_455 1_666 n
LA1 SR2 O4 90.0 1_455 1_555 n
LA1 SR2 O4 90.0 1_455 1_556 n
LA1 SR2 O4 90.0 1_455 1_565 n
LA1 SR2 O4 90.0 1_455 1_566 n
LA1 SR2 O4 45.000(5) 1_455 2_555 n
LA1 SR2 LA1 90.0 1_545 1_554 n
LA1 SR2 LA1 90.0 1_545 1_556 n
LA1 SR2 LA1 180.0 1_545 1_565 n
LA1 SR2 LA1 90.0 1_545 1_655 n
LA1 SR2 SR2 90.0 1_545 1_455 n
LA1 SR2 SR2 0.0 1_545 1_545 n
LA1 SR2 SR2 90.0 1_545 1_554 n
LA1 SR2 SR2 90.0 1_545 1_556 n
LA1 SR2 SR2 180.0 1_545 1_565 n
LA1 SR2 SR2 90.0 1_545 1_655 n
LA1 SR2 MN3 54.7356(23) 1_545 1_555 n
LA1 SR2 MN3 54.7356(23) 1_545 1_556 n
LA1 SR2 MN3 125.2644(23) 1_545 1_565 n
LA1 SR2 MN3 125.2644(23) 1_545 1_566 n
LA1 SR2 MN3 54.7356(23) 1_545 1_655 n
LA1 SR2 MN3 54.7356(23) 1_545 1_656 n
LA1 SR2 MN3 125.2644(23) 1_545 1_665 n
LA1 SR2 MN3 125.2644(23) 1_545 1_666 n
LA1 SR2 O4 45.000(5) 1_545 1_555 n
LA1 SR2 O4 45.000(5) 1_545 1_556 n
LA1 SR2 O4 135.000(5) 1_545 1_565 n
LA1 SR2 O4 135.000(5) 1_545 1_566 n
LA1 SR2 O4 90.0 1_545 2_555 n
LA1 SR2 LA1 180.0 1_554 1_556 n
LA1 SR2 LA1 90.0 1_554 1_565 n
LA1 SR2 LA1 90.0 1_554 1_655 n
LA1 SR2 SR2 90.0 1_554 1_455 n
LA1 SR2 SR2 90.0 1_554 1_545 n
LA1 SR2 SR2 0.0 1_554 1_554 n
LA1 SR2 SR2 180.0 1_554 1_556 n
LA1 SR2 SR2 90.0 1_554 1_565 n
LA1 SR2 SR2 90.0 1_554 1_655 n
LA1 SR2 MN3 54.736(5) 1_554 1_555 n
LA1 SR2 MN3 125.264(5) 1_554 1_556 n
LA1 SR2 MN3 54.736(5) 1_554 1_565 n
LA1 SR2 MN3 125.264(5) 1_554 1_566 n
LA1 SR2 MN3 54.736(5) 1_554 1_655 n
LA1 SR2 MN3 125.264(5) 1_554 1_656 n
LA1 SR2 MN3 54.736(5) 1_554 1_665 n
LA1 SR2 MN3 125.264(5) 1_554 1_666 n
LA1 SR2 O4 45.000(5) 1_554 1_555 n
LA1 SR2 O4 135.000(5) 1_554 1_556 n
LA1 SR2 O4 45.000(5) 1_554 1_565 n
LA1 SR2 O4 135.000(5) 1_554 1_566 n
LA1 SR2 O4 45.000(5) 1_554 2_555 n
LA1 SR2 LA1 90.0 1_556 1_565 n
LA1 SR2 LA1 90.0 1_556 1_655 n
LA1 SR2 SR2 90.0 1_556 1_455 n
LA1 SR2 SR2 90.0 1_556 1_545 n
LA1 SR2 SR2 180.0 1_556 1_554 n
LA1 SR2 SR2 0.0 1_556 1_556 n
LA1 SR2 SR2 90.0 1_556 1_565 n
LA1 SR2 SR2 90.0 1_556 1_655 n
LA1 SR2 MN3 125.264(5) 1_556 1_555 n
LA1 SR2 MN3 54.736(5) 1_556 1_556 n
LA1 SR2 MN3 125.264(5) 1_556 1_565 n
LA1 SR2 MN3 54.736(5) 1_556 1_566 n
LA1 SR2 MN3 125.264(5) 1_556 1_655 n
LA1 SR2 MN3 54.736(5) 1_556 1_656 n
LA1 SR2 MN3 125.264(5) 1_556 1_665 n
LA1 SR2 MN3 54.736(5) 1_556 1_666 n
LA1 SR2 O4 135.000(5) 1_556 1_555 n
LA1 SR2 O4 45.000(5) 1_556 1_556 n
LA1 SR2 O4 135.000(5) 1_556 1_565 n
LA1 SR2 O4 45.000(5) 1_556 1_566 n
LA1 SR2 O4 135.000(5) 1_556 2_555 n
LA1 SR2 LA1 90.0 1_565 1_655 n
LA1 SR2 SR2 90.0 1_565 1_455 n
LA1 SR2 SR2 180.0 1_565 1_545 n
LA1 SR2 SR2 90.0 1_565 1_554 n
LA1 SR2 SR2 90.0 1_565 1_556 n
LA1 SR2 SR2 0.0 1_565 1_565 n
LA1 SR2 SR2 90.0 1_565 1_655 n
LA1 SR2 MN3 125.2644(23) 1_565 1_555 n
LA1 SR2 MN3 125.2644(23) 1_565 1_556 n
LA1 SR2 MN3 54.7356(23) 1_565 1_565 n
LA1 SR2 MN3 54.7356(23) 1_565 1_566 n
LA1 SR2 MN3 125.2644(23) 1_565 1_655 n
LA1 SR2 MN3 125.2644(23) 1_565 1_656 n
LA1 SR2 MN3 54.7356(23) 1_565 1_665 n
LA1 SR2 MN3 54.7356(23) 1_565 1_666 n
LA1 SR2 O4 135.000(5) 1_565 1_555 n
LA1 SR2 O4 135.000(5) 1_565 1_556 n
LA1 SR2 O4 45.000(5) 1_565 1_565 n
LA1 SR2 O4 45.000(5) 1_565 1_566 n
LA1 SR2 O4 90.0 1_565 2_555 n
LA1 SR2 SR2 180.0 1_655 1_455 n
LA1 SR2 SR2 90.0 1_655 1_545 n
LA1 SR2 SR2 90.0 1_655 1_554 n
LA1 SR2 SR2 90.0 1_655 1_556 n
LA1 SR2 SR2 90.0 1_655 1_565 n
LA1 SR2 SR2 0.0 1_655 1_655 n
LA1 SR2 MN3 125.2644(23) 1_655 1_555 n
LA1 SR2 MN3 125.2644(23) 1_655 1_556 n
LA1 SR2 MN3 125.2644(23) 1_655 1_565 n
LA1 SR2 MN3 125.2644(23) 1_655 1_566 n
LA1 SR2 MN3 54.7356(23) 1_655 1_655 n
LA1 SR2 MN3 54.7356(23) 1_655 1_656 n
LA1 SR2 MN3 54.7356(23) 1_655 1_665 n
LA1 SR2 MN3 54.7356(23) 1_655 1_666 n
LA1 SR2 O4 90.0 1_655 1_555 n
LA1 SR2 O4 90.0 1_655 1_556 n
LA1 SR2 O4 90.0 1_655 1_565 n
LA1 SR2 O4 90.0 1_655 1_566 n
LA1 SR2 O4 135.000(5) 1_655 2_555 n
SR2 SR2 SR2 90.0 1_455 1_545 n
SR2 SR2 SR2 90.0 1_455 1_554 n
SR2 SR2 SR2 90.0 1_455 1_556 n
SR2 SR2 SR2 90.0 1_455 1_565 n
SR2 SR2 SR2 180.0 1_455 1_655 n
SR2 SR2 MN3 54.7356(23) 1_455 1_555 n
SR2 SR2 MN3 54.7356(23) 1_455 1_556 n
SR2 SR2 MN3 54.7356(23) 1_455 1_565 n
SR2 SR2 MN3 54.7356(23) 1_455 1_566 n
SR2 SR2 MN3 125.2644(23) 1_455 1_655 n
SR2 SR2 MN3 125.2644(23) 1_455 1_656 n
SR2 SR2 MN3 125.2644(23) 1_455 1_665 n
SR2 SR2 MN3 125.2644(23) 1_455 1_666 n
SR2 SR2 O4 90.0 1_455 1_555 n
SR2 SR2 O4 90.0 1_455 1_556 n
SR2 SR2 O4 90.0 1_455 1_565 n
SR2 SR2 O4 90.0 1_455 1_566 n
SR2 SR2 O4 45.000(5) 1_455 2_555 n
SR2 SR2 SR2 90.0 1_545 1_554 n
SR2 SR2 SR2 90.0 1_545 1_556 n
SR2 SR2 SR2 180.0 1_545 1_565 n
SR2 SR2 SR2 90.0 1_545 1_655 n
SR2 SR2 MN3 54.7356(23) 1_545 1_555 n
SR2 SR2 MN3 54.7356(23) 1_545 1_556 n
SR2 SR2 MN3 125.2644(23) 1_545 1_565 n
SR2 SR2 MN3 125.2644(23) 1_545 1_566 n
SR2 SR2 MN3 54.7356(23) 1_545 1_655 n
SR2 SR2 MN3 54.7356(23) 1_545 1_656 n
SR2 SR2 MN3 125.2644(23) 1_545 1_665 n
SR2 SR2 MN3 125.2644(23) 1_545 1_666 n
SR2 SR2 O4 45.000(5) 1_545 1_555 n
SR2 SR2 O4 45.000(5) 1_545 1_556 n
SR2 SR2 O4 135.000(5) 1_545 1_565 n
SR2 SR2 O4 135.000(5) 1_545 1_566 n
SR2 SR2 O4 90.0 1_545 2_555 n
SR2 SR2 SR2 180.0 1_554 1_556 n
SR2 SR2 SR2 90.0 1_554 1_565 n
SR2 SR2 SR2 90.0 1_554 1_655 n
SR2 SR2 MN3 54.736(5) 1_554 1_555 n
SR2 SR2 MN3 125.264(5) 1_554 1_556 n
SR2 SR2 MN3 54.736(5) 1_554 1_565 n
SR2 SR2 MN3 125.264(5) 1_554 1_566 n
SR2 SR2 MN3 54.736(5) 1_554 1_655 n
SR2 SR2 MN3 125.264(5) 1_554 1_656 n
SR2 SR2 MN3 54.736(5) 1_554 1_665 n
SR2 SR2 MN3 125.264(5) 1_554 1_666 n
SR2 SR2 O4 45.000(5) 1_554 1_555 n
SR2 SR2 O4 135.000(5) 1_554 1_556 n
SR2 SR2 O4 45.000(5) 1_554 1_565 n
SR2 SR2 O4 135.000(5) 1_554 1_566 n
SR2 SR2 O4 45.000(5) 1_554 2_555 n
SR2 SR2 SR2 90.0 1_556 1_565 n
SR2 SR2 SR2 90.0 1_556 1_655 n
SR2 SR2 MN3 125.264(5) 1_556 1_555 n
SR2 SR2 MN3 54.736(5) 1_556 1_556 n
SR2 SR2 MN3 125.264(5) 1_556 1_565 n
SR2 SR2 MN3 54.736(5) 1_556 1_566 n
SR2 SR2 MN3 125.264(5) 1_556 1_655 n
SR2 SR2 MN3 54.736(5) 1_556 1_656 n
SR2 SR2 MN3 125.264(5) 1_556 1_665 n
SR2 SR2 MN3 54.736(5) 1_556 1_666 n
SR2 SR2 O4 135.000(5) 1_556 1_555 n
SR2 SR2 O4 45.000(5) 1_556 1_556 n
SR2 SR2 O4 135.000(5) 1_556 1_565 n
SR2 SR2 O4 45.000(5) 1_556 1_566 n
SR2 SR2 O4 135.000(5) 1_556 2_555 n
SR2 SR2 SR2 90.0 1_565 1_655 n
SR2 SR2 MN3 125.2644(23) 1_565 1_555 n
SR2 SR2 MN3 125.2644(23) 1_565 1_556 n
SR2 SR2 MN3 54.7356(23) 1_565 1_565 n
SR2 SR2 MN3 54.7356(23) 1_565 1_566 n
SR2 SR2 MN3 125.2644(23) 1_565 1_655 n
SR2 SR2 MN3 125.2644(23) 1_565 1_656 n
SR2 SR2 MN3 54.7356(23) 1_565 1_665 n
SR2 SR2 MN3 54.7356(23) 1_565 1_666 n
SR2 SR2 O4 135.000(5) 1_565 1_555 n
SR2 SR2 O4 135.000(5) 1_565 1_556 n
SR2 SR2 O4 45.000(5) 1_565 1_565 n
SR2 SR2 O4 45.000(5) 1_565 1_566 n
SR2 SR2 O4 90.0 1_565 2_555 n
SR2 SR2 MN3 125.2644(23) 1_655 1_555 n
SR2 SR2 MN3 125.2644(23) 1_655 1_556 n
SR2 SR2 MN3 125.2644(23) 1_655 1_565 n
SR2 SR2 MN3 125.2644(23) 1_655 1_566 n
SR2 SR2 MN3 54.7356(23) 1_655 1_655 n
SR2 SR2 MN3 54.7356(23) 1_655 1_656 n
SR2 SR2 MN3 54.7356(23) 1_655 1_665 n
SR2 SR2 MN3 54.7356(23) 1_655 1_666 n
SR2 SR2 O4 90.0 1_655 1_555 n
SR2 SR2 O4 90.0 1_655 1_556 n
SR2 SR2 O4 90.0 1_655 1_565 n
SR2 SR2 O4 90.0 1_655 1_566 n
SR2 SR2 O4 135.000(5) 1_655 2_555 n
MN3 SR2 MN3 70.529(9) 1_555 1_556 n
MN3 SR2 MN3 70.529(5) 1_555 1_565 n
MN3 SR2 MN3 109.471(5) 1_555 1_566 n
MN3 SR2 MN3 70.529(5) 1_555 1_655 n
MN3 SR2 MN3 109.471(5) 1_555 1_656 n
MN3 SR2 MN3 109.471(9) 1_555 1_665 n
MN3 SR2 MN3 179.9802 1_555 1_666 n
MN3 SR2 O4 35.2644(23) 1_555 1_555 n
MN3 SR2 O4 90.000(8) 1_555 1_556 n
MN3 SR2 O4 90.000(8) 1_555 1_565 n
MN3 SR2 O4 144.7356(23) 1_555 1_566 n
MN3 SR2 O4 35.2644(23) 1_555 2_555 n
MN3 SR2 MN3 109.471(5) 1_556 1_565 n
MN3 SR2 MN3 70.529(5) 1_556 1_566 n
MN3 SR2 MN3 109.471(5) 1_556 1_655 n
MN3 SR2 MN3 70.529(5) 1_556 1_656 n
MN3 SR2 MN3 179.972 1_556 1_665 n
MN3 SR2 MN3 109.471(9) 1_556 1_666 n
MN3 SR2 O4 90.000(8) 1_556 1_555 n
MN3 SR2 O4 35.2644(23) 1_556 1_556 n
MN3 SR2 O4 144.7356(23) 1_556 1_565 n
MN3 SR2 O4 90.000(8) 1_556 1_566 n
MN3 SR2 O4 90.000(8) 1_556 2_555 n
MN3 SR2 MN3 70.529(9) 1_565 1_566 n
MN3 SR2 MN3 109.471(9) 1_565 1_655 n
MN3 SR2 MN3 179.972 1_565 1_656 n
MN3 SR2 MN3 70.529(5) 1_565 1_665 n
MN3 SR2 MN3 109.471(5) 1_565 1_666 n
MN3 SR2 O4 90.000(8) 1_565 1_555 n
MN3 SR2 O4 144.7356(23) 1_565 1_556 n
MN3 SR2 O4 35.2644(23) 1_565 1_565 n
MN3 SR2 O4 90.000(8) 1_565 1_566 n
MN3 SR2 O4 35.2644(23) 1_565 2_555 n
MN3 SR2 MN3 179.972 1_566 1_655 n
MN3 SR2 MN3 109.471(9) 1_566 1_656 n
MN3 SR2 MN3 109.471(5) 1_566 1_665 n
MN3 SR2 MN3 70.529(5) 1_566 1_666 n
MN3 SR2 O4 144.7356(23) 1_566 1_555 n
MN3 SR2 O4 90.000(8) 1_566 1_556 n
MN3 SR2 O4 90.000(8) 1_566 1_565 n
MN3 SR2 O4 35.2644(23) 1_566 1_566 n
MN3 SR2 O4 90.000(8) 1_566 2_555 n
MN3 SR2 MN3 70.529(9) 1_655 1_656 n
MN3 SR2 MN3 70.529(5) 1_655 1_665 n
MN3 SR2 MN3 109.471(5) 1_655 1_666 n
MN3 SR2 O4 35.2644(23) 1_655 1_555 n
MN3 SR2 O4 90.000(8) 1_655 1_556 n
MN3 SR2 O4 90.000(8) 1_655 1_565 n
MN3 SR2 O4 144.7356(23) 1_655 1_566 n
MN3 SR2 O4 90.000(8) 1_655 2_555 n
MN3 SR2 MN3 109.471(5) 1_656 1_665 n
MN3 SR2 MN3 70.529(5) 1_656 1_666 n
MN3 SR2 O4 90.000(8) 1_656 1_555 n
MN3 SR2 O4 35.2644(23) 1_656 1_556 n
MN3 SR2 O4 144.7356(23) 1_656 1_565 n
MN3 SR2 O4 90.000(8) 1_656 1_566 n
MN3 SR2 O4 144.7356(23) 1_656 2_555 n
MN3 SR2 MN3 70.529(9) 1_665 1_666 n
MN3 SR2 O4 90.000(8) 1_665 1_555 n
MN3 SR2 O4 144.7356(23) 1_665 1_556 n
MN3 SR2 O4 35.2644(23) 1_665 1_565 n
MN3 SR2 O4 90.000(8) 1_665 1_566 n
MN3 SR2 O4 90.000(8) 1_665 2_555 n
MN3 SR2 O4 144.7356(23) 1_666 1_555 n
MN3 SR2 O4 90.000(8) 1_666 1_556 n
MN3 SR2 O4 90.000(8) 1_666 1_565 n
MN3 SR2 O4 35.2644(23) 1_666 1_566 n
MN3 SR2 O4 144.7356(23) 1_666 2_555 n
O4 SR2 O4 90.000(10) 1_555 1_556 n
O4 SR2 O4 90.000(10) 1_555 1_565 n
O4 SR2 O4 179.9802 1_555 1_566 n
O4 SR2 O4 60.000(6) 1_555 2_555 n
O4 SR2 O4 179.972 1_556 1_565 n
O4 SR2 O4 90.000(10) 1_556 1_566 n
O4 SR2 O4 120.000(6) 1_556 2_555 n
O4 SR2 O4 90.000(10) 1_565 1_566 n
O4 SR2 O4 60.000(6) 1_565 2_555 n
O4 SR2 O4 120.000(6) 1_566 2_555 n
SR2 MN3 SR2 70.529(9) 1_444 1_445 n
SR2 MN3 SR2 70.529(5) 1_444 1_454 n
SR2 MN3 SR2 109.471(5) 1_444 1_455 n
SR2 MN3 SR2 70.529(5) 1_444 1_544 n
SR2 MN3 SR2 109.471(5) 1_444 1_545 n
SR2 MN3 SR2 109.471(9) 1_444 1_554 n
SR2 MN3 SR2 179.9802 1_444 1_555 n
SR2 MN3 O4 54.7356(23) 1_444 1_455 n
SR2 MN3 O4 125.2644(23) 1_444 1_555 n
SR2 MN3 O4 54.7356(23) 1_444 2_545 n
SR2 MN3 O4 125.2644(23) 1_444 2_555 n
SR2 MN3 O4 54.736(5) 1_444 3_554 n
SR2 MN3 O4 125.264(5) 1_444 3_555 n
SR2 MN3 SR2 109.471(5) 1_445 1_454 n
SR2 MN3 SR2 70.529(5) 1_445 1_455 n
SR2 MN3 SR2 109.471(5) 1_445 1_544 n
SR2 MN3 SR2 70.529(5) 1_445 1_545 n
SR2 MN3 SR2 179.972 1_445 1_554 n
SR2 MN3 SR2 109.471(9) 1_445 1_555 n
SR2 MN3 O4 54.7356(23) 1_445 1_455 n
SR2 MN3 O4 125.2644(23) 1_445 1_555 n
SR2 MN3 O4 54.7356(23) 1_445 2_545 n
SR2 MN3 O4 125.2644(23) 1_445 2_555 n
SR2 MN3 O4 125.264(5) 1_445 3_554 n
SR2 MN3 O4 54.736(5) 1_445 3_555 n
SR2 MN3 SR2 70.529(9) 1_454 1_455 n
SR2 MN3 SR2 109.471(9) 1_454 1_544 n
SR2 MN3 SR2 179.972 1_454 1_545 n
SR2 MN3 SR2 70.529(5) 1_454 1_554 n
SR2 MN3 SR2 109.471(5) 1_454 1_555 n
SR2 MN3 O4 54.7356(23) 1_454 1_455 n
SR2 MN3 O4 125.2644(23) 1_454 1_555 n
SR2 MN3 O4 125.2644(23) 1_454 2_545 n
SR2 MN3 O4 54.7356(23) 1_454 2_555 n
SR2 MN3 O4 54.736(5) 1_454 3_554 n
SR2 MN3 O4 125.264(5) 1_454 3_555 n
SR2 MN3 SR2 179.972 1_455 1_544 n
SR2 MN3 SR2 109.471(9) 1_455 1_545 n
SR2 MN3 SR2 109.471(5) 1_455 1_554 n
SR2 MN3 SR2 70.529(5) 1_455 1_555 n
SR2 MN3 O4 54.7356(23) 1_455 1_455 n
SR2 MN3 O4 125.2644(23) 1_455 1_555 n
SR2 MN3 O4 125.2644(23) 1_455 2_545 n
SR2 MN3 O4 54.7356(23) 1_455 2_555 n
SR2 MN3 O4 125.264(5) 1_455 3_554 n
SR2 MN3 O4 54.736(5) 1_455 3_555 n
SR2 MN3 SR2 70.529(9) 1_544 1_545 n
SR2 MN3 SR2 70.529(5) 1_544 1_554 n
SR2 MN3 SR2 109.471(5) 1_544 1_555 n
SR2 MN3 O4 125.2644(23) 1_544 1_455 n
SR2 MN3 O4 54.7356(23) 1_544 1_555 n
SR2 MN3 O4 54.7356(23) 1_544 2_545 n
SR2 MN3 O4 125.2644(23) 1_544 2_555 n
SR2 MN3 O4 54.736(5) 1_544 3_554 n
SR2 MN3 O4 125.264(5) 1_544 3_555 n
SR2 MN3 SR2 109.471(5) 1_545 1_554 n
SR2 MN3 SR2 70.529(5) 1_545 1_555 n
SR2 MN3 O4 125.2644(23) 1_545 1_455 n
SR2 MN3 O4 54.7356(23) 1_545 1_555 n
SR2 MN3 O4 54.7356(23) 1_545 2_545 n
SR2 MN3 O4 125.2644(23) 1_545 2_555 n
SR2 MN3 O4 125.264(5) 1_545 3_554 n
SR2 MN3 O4 54.736(5) 1_545 3_555 n
SR2 MN3 SR2 70.529(9) 1_554 1_555 n
SR2 MN3 O4 125.2644(23) 1_554 1_455 n
SR2 MN3 O4 54.7356(23) 1_554 1_555 n
SR2 MN3 O4 125.2644(23) 1_554 2_545 n
SR2 MN3 O4 54.7356(23) 1_554 2_555 n
SR2 MN3 O4 54.736(5) 1_554 3_554 n
SR2 MN3 O4 125.264(5) 1_554 3_555 n
SR2 MN3 O4 125.2644(23) 1_555 1_455 n
SR2 MN3 O4 54.7356(23) 1_555 1_555 n
SR2 MN3 O4 125.2644(23) 1_555 2_545 n
SR2 MN3 O4 54.7356(23) 1_555 2_555 n
SR2 MN3 O4 125.264(5) 1_555 3_554 n
SR2 MN3 O4 54.736(5) 1_555 3_555 n
O4 MN3 O4 180.0 1_455 1_555 n
O4 MN3 O4 90.0 1_455 2_545 n
O4 MN3 O4 90.0 1_455 2_555 n
O4 MN3 O4 90.0 1_455 3_554 n
O4 MN3 O4 90.0 1_455 3_555 n
O4 MN3 O4 90.0 1_555 2_545 n
O4 MN3 O4 90.0 1_555 2_555 n
O4 MN3 O4 90.0 1_555 3_554 n
O4 MN3 O4 90.0 1_555 3_555 n
O4 MN3 O4 180.0 2_545 2_555 n
O4 MN3 O4 90.0 2_545 3_554 n
O4 MN3 O4 90.0 2_545 3_555 n
O4 MN3 O4 90.0 2_555 3_554 n
O4 MN3 O4 90.0 2_555 3_555 n
O4 MN3 O4 180.0 3_554 3_555 n
LA1 O4 LA1 90.000(10) 1_544 1_545 n
LA1 O4 LA1 90.000(10) 1_544 1_554 n
LA1 O4 LA1 179.9802 1_544 1_555 n
LA1 O4 SR2 0.0 1_544 1_544 n
LA1 O4 SR2 90.000(10) 1_544 1_545 n
LA1 O4 SR2 90.000(10) 1_544 1_554 n
LA1 O4 SR2 179.9802 1_544 1_555 n
LA1 O4 MN3 90.0 1_544 1_555 n
LA1 O4 MN3 90.0 1_544 1_655 n
LA1 O4 LA1 179.972 1_545 1_554 n
LA1 O4 LA1 90.000(10) 1_545 1_555 n
LA1 O4 SR2 90.000(10) 1_545 1_544 n
LA1 O4 SR2 0.0 1_545 1_545 n
LA1 O4 SR2 179.972 1_545 1_554 n
LA1 O4 SR2 90.000(10) 1_545 1_555 n
LA1 O4 MN3 90.0 1_545 1_555 n
LA1 O4 MN3 90.0 1_545 1_655 n
LA1 O4 LA1 90.000(10) 1_554 1_555 n
LA1 O4 SR2 90.000(10) 1_554 1_544 n
LA1 O4 SR2 179.972 1_554 1_545 n
LA1 O4 SR2 0.0 1_554 1_554 n
LA1 O4 SR2 90.000(10) 1_554 1_555 n
LA1 O4 MN3 90.0 1_554 1_555 n
LA1 O4 MN3 90.0 1_554 1_655 n
LA1 O4 SR2 179.9802 1_555 1_544 n
LA1 O4 SR2 90.000(10) 1_555 1_545 n
LA1 O4 SR2 90.000(10) 1_555 1_554 n
LA1 O4 SR2 0.0 1_555 1_555 n
LA1 O4 MN3 90.0 1_555 1_555 n
LA1 O4 MN3 90.0 1_555 1_655 n
SR2 O4 SR2 90.000(10) 1_544 1_545 n
SR2 O4 SR2 90.000(10) 1_544 1_554 n
SR2 O4 SR2 179.9802 1_544 1_555 n
SR2 O4 MN3 90.0 1_544 1_555 n
SR2 O4 MN3 90.0 1_544 1_655 n
SR2 O4 SR2 179.972 1_545 1_554 n
SR2 O4 SR2 90.000(10) 1_545 1_555 n
SR2 O4 MN3 90.0 1_545 1_555 n
SR2 O4 MN3 90.0 1_545 1_655 n
SR2 O4 SR2 90.000(10) 1_554 1_555 n
SR2 O4 MN3 90.0 1_554 1_555 n
SR2 O4 MN3 90.0 1_554 1_655 n
SR2 O4 MN3 90.0 1_555 1_555 n
SR2 O4 MN3 90.0 1_555 1_655 n
MN3 O4 MN3 180.0 1_555 1_655 n

loop_
_geom_bond_atom_site_label_1
_geom_bond_atom_site_label_2
_geom_bond_distance
_geom_bond_site_symmetry_2
_geom_bond_publ_flag
LA1 LA1 3.8430(5) 1_455 n
LA1 LA1 3.8430(5) 1_545 n
LA1 LA1 3.8430(5) 1_554 n
LA1 LA1 3.8430(5) 1_556 n
LA1 LA1 3.8430(5) 1_565 n
LA1 LA1 3.8430(5) 1_655 n
LA1 SR2 3.8430(5) 1_455 n
LA1 SR2 3.8430(5) 1_545 n
LA1 SR2 3.8430(5) 1_554 n
LA1 SR2 3.8430(5) 1_556 n
LA1 SR2 3.8430(5) 1_565 n
LA1 SR2 3.8430(5) 1_655 n
LA1 MN3 3.32815(30) 1_555 n
LA1 MN3 3.32815(30) 1_556 n
LA1 MN3 3.32815(30) 1_565 n
LA1 MN3 3.32815(30) 1_566 n
LA1 MN3 3.32815(30) 1_655 n
LA1 MN3 3.32815(30) 1_656 n
LA1 MN3 3.32815(30) 1_665 n
LA1 MN3 3.32815(30) 1_666 n
LA1 O4 2.71742(23) 1_555 n
LA1 O4 2.71742(23) 1_556 n
LA1 O4 2.71742(23) 1_565 n
LA1 O4 2.71742(23) 1_566 n
LA1 O4 2.71742(23) 2_555 n
LA1 O4 2.71742(23) 2_556 n
LA1 O4 2.71742(23) 2_655 n
LA1 O4 2.71742(23) 2_656 n
LA1 O4 2.71742(32) 3_555 n
LA1 O4 2.71742(32) 3_565 n
LA1 O4 2.71742(32) 3_655 n
LA1 O4 2.71742(32) 3_665 n
SR2 LA1 3.8430(5) 1_455 n
SR2 LA1 3.8430(5) 1_545 n
SR2 LA1 3.8430(5) 1_554 n
SR2 LA1 3.8430(5) 1_556 n
SR2 LA1 3.8430(5) 1_565 n
SR2 LA1 3.8430(5) 1_655 n
SR2 SR2 3.8430(5) 1_455 n
SR2 SR2 3.8430(5) 1_545 n
SR2 SR2 3.8430(5) 1_554 n
SR2 SR2 3.8430(5) 1_556 n
SR2 SR2 3.8430(5) 1_565 n
SR2 SR2 3.8430(5) 1_655 n
SR2 MN3 3.32815(30) 1_555 n
SR2 MN3 3.32815(30) 1_556 n
SR2 MN3 3.32815(30) 1_565 n
SR2 MN3 3.32815(30) 1_566 n
SR2 MN3 3.32815(30) 1_655 n
SR2 MN3 3.32815(30) 1_656 n
SR2 MN3 3.32815(30) 1_665 n
SR2 MN3 3.32815(30) 1_666 n
SR2 O4 2.71742(23) 1_555 n
SR2 O4 2.71742(23) 1_556 n
SR2 O4 2.71742(23) 1_565 n
SR2 O4 2.71742(23) 1_566 n
SR2 O4 2.71742(23) 2_555 n
SR2 O4 2.71742(23) 2_556 n
SR2 O4 2.71742(23) 2_655 n
SR2 O4 2.71742(23) 2_656 n
SR2 O4 2.71742(32) 3_555 n
SR2 O4 2.71742(32) 3_565 n
SR2 O4 2.71742(32) 3_655 n
SR2 O4 2.71742(32) 3_665 n
MN3 LA1 3.32815(30) 1_444 n
MN3 LA1 3.32815(30) 1_445 n
MN3 LA1 3.32815(30) 1_454 n
MN3 LA1 3.32815(30) 1_455 n
MN3 LA1 3.32815(30) 1_544 n
MN3 LA1 3.32815(30) 1_545 n
MN3 LA1 3.32815(30) 1_554 n
MN3 LA1 3.32815(30) 1_555 n
MN3 SR2 3.32815(30) 1_444 n
MN3 SR2 3.32815(30) 1_445 n
MN3 SR2 3.32815(30) 1_454 n
MN3 SR2 3.32815(30) 1_455 n
MN3 SR2 3.32815(30) 1_544 n
MN3 SR2 3.32815(30) 1_545 n
MN3 SR2 3.32815(30) 1_554 n
MN3 SR2 3.32815(30) 1_555 n
MN3 O4 1.92151(23) 1_455 n
MN3 O4 1.92151(23) 1_555 n
MN3 O4 1.92151(23) 2_545 n
MN3 O4 1.92151(23) 2_555 n
MN3 O4 1.92151(23) 3_554 n
MN3 O4 1.92151(23) 3_555 n
O4 LA1 2.71742(23) 1_544 n
O4 LA1 2.71742(23) 1_545 n
O4 LA1 2.71742(23) 1_554 n
O4 LA1 2.71742(23) 1_555 n
O4 SR2 2.71742(23) 1_544 n
O4 SR2 2.71742(23) 1_545 n
O4 SR2 2.71742(23) 1_554 n
O4 SR2 2.71742(23) 1_555 n
O4 MN3 1.92151(23) 1_555 n
O4 MN3 1.92151(23) 1_655 n
